data_7013099
loop_
_publ_author_name
'Carla Cruz'
'S\'ilvia Carvalho'
'Rita Delgado'
'Michael G. B. Drew'
'V\'itor F\'elix'
'Brian J. Goodfellow'

_publ_section_title
;
 Metal complexes of a dipyridine octaazamacrocycle: stability
 constants, structural and modelling studies
;
_journal_issue 16
_journal_name_full 'Dalton Trans.'
_journal_page_first 3172
_journal_page_last 3183
_journal_paper_doi 10.1039/b304381a
_journal_year 2003
_chemical_formula_sum 'C26 H58 Cl4 N8 Ni2 O7'
_chemical_formula_weight 854.02
_chemical_name_systematic
;
?
;
_space_group_IT_number 15
_symmetry_cell_setting monoclinic
_symmetry_space_group_name_Hall '-C 2yc'
_symmetry_space_group_name_H-M 'C 1 2/c 1'
_atom_sites_solution_hydrogens geom
_atom_sites_solution_primary direct
_atom_sites_solution_secondary difmap
_audit_creation_method SHELXL-97
_cell_angle_alpha 90.00
_cell_angle_beta 100.88(1)
_cell_angle_gamma 90.00
_cell_formula_units_Z 4
_cell_length_a 32.098(34)
_cell_length_b 16.040(17)
_cell_length_c 7.471(8)
_cell_measurement_temperature 293(2)
_cell_volume 3777(7)
_computing_data_reduction 'W. Kabsch, J. Appl. Crystallogr. 21,916,1983'
_computing_molecular_graphics 'PLATON (Spek, 1999)'
_computing_publication_material 'SHELXL-97 (Sheldrick, 1997)'
_computing_structure_refinement 'SHELXL-97 (Sheldrick, 1997)'
_computing_structure_solution 'SHELXS-97 (Sheldrick, 1990)'
_diffrn_ambient_temperature 293(2)
_diffrn_measured_fraction_theta_full 0.311
_diffrn_measured_fraction_theta_max 0.311
_diffrn_measurement_device_type 'MAR research image plate system'
_diffrn_radiation_monochromator graphite
_diffrn_radiation_source 'fine-focus sealed tube'
_diffrn_radiation_type MoK\a
_diffrn_radiation_wavelength 0.71073
_diffrn_reflns_av_R_equivalents 0.0981
_diffrn_reflns_av_sigmaI/netI 0.1261
_diffrn_reflns_limit_h_max 39
_diffrn_reflns_limit_h_min 0
_diffrn_reflns_limit_k_max 15
_diffrn_reflns_limit_k_min -18
_diffrn_reflns_limit_l_max 6
_diffrn_reflns_limit_l_min -7
_diffrn_reflns_number 3563
_diffrn_reflns_theta_full 26.02
_diffrn_reflns_theta_max 26.02
_diffrn_reflns_theta_min 2.32
_exptl_absorpt_coefficient_mu 1.331
_exptl_absorpt_correction_type 'not absorption correction'
_exptl_crystal_density_diffrn 1.502
_exptl_crystal_density_method 'not measured'
_exptl_crystal_F_000 1800
_refine_diff_density_max 0.742
_refine_diff_density_min -0.517
_refine_diff_density_rms 0.136
_refine_ls_extinction_method none
_refine_ls_goodness_of_fit_ref 1.125
_refine_ls_hydrogen_treatment mixed
_refine_ls_matrix_type full
_refine_ls_number_parameters 229
_refine_ls_number_reflns 2315
_refine_ls_number_restraints 12
_refine_ls_restrained_S_all 1.216
_refine_ls_R_factor_all 0.1973
_refine_ls_R_factor_gt 0.1043
_refine_ls_shift/su_max 0.000
_refine_ls_shift/su_mean 0.000
_refine_ls_structure_factor_coef Fsqd
_refine_ls_weighting_details 'w=1/[\s^2^(Fo^2^)+(0.1654P)^2^+11.2081P] where P=(Fo^2^+2Fc^2^)/3'
_refine_ls_weighting_scheme calc
_refine_ls_wR_factor_gt 0.2775
_refine_ls_wR_factor_ref 0.3160
_reflns_number_gt 1276
_reflns_number_total 2315
_reflns_threshold_expression >2sigma(I)
_cod_data_source_file b304381a.txt
_cod_data_source_block '[Ni2([28]py2N6(H2O)4]Cl4.3H2O'
_cod_depositor_comments
;
The following automatic conversions were performed:
'_symmetry_cell_setting' value 'Monoclinic' changed to 'monoclinic'
according to '/home/saulius/struct/CIF-dictionaries/cif_core.dic'
dictionary named 'cif_core.dic' version 2.4.1 from 2010-06-29.

Automatic conversion script
Id: cif_fix_enum 1527 2010-12-29 10:47:43Z saulius 

The following automatic conversions were performed:

'_refine_ls_weighting_scheme' value 'calc
w=1/[\s^2^(Fo^2^)+(0.1654P)^2^+11.2081P] where P=(Fo^2^+2Fc^2^)/3'
was changed to 'calc'. New tag '_refine_ls_weighting_details' was
created. The value of the new tag was set to
'w=1/[\s^2^(Fo^2^)+(0.1654P)^2^+11.2081P] where P=(Fo^2^+2Fc^2^)/3'.

Automatic conversion script
Id: cif_fix_values 3143 2015-03-26 13:38:13Z robertas 
;
_cod_original_sg_symbol_H-M C2/c
_cod_database_code 7013099

loop_
_symmetry_equiv_pos_as_xyz
'x, y, z'
'x, -y, z+1/2'
'x+1/2, y+1/2, z'
'x+1/2, -y+1/2, z+1/2'
'-x, -y, -z'
'-x, y, -z-1/2'
'-x+1/2, -y+1/2, -z'
'-x+1/2, y+1/2, -z-1/2'

loop_
_atom_site_label
_atom_site_type_symbol
_atom_site_fract_x
_atom_site_fract_y
_atom_site_fract_z
_atom_site_U_iso_or_equiv
_atom_site_adp_type
_atom_site_occupancy
_atom_site_calc_flag
_atom_site_refinement_flags
_atom_site_disorder_assembly
_atom_site_disorder_group
Ni Ni 0.14739(5) 0.24823(10) 0.0942(3) 0.0383(8) Uani 1 d . . .
O100 O 0.1360(3) 0.2915(7) -0.1759(16) 0.048(3) Uani 1 d D . .
H101 H 0.117(3) 0.269(8) -0.248(11) 0.057 Uiso 1 d D . .
H102 H 0.148(3) 0.321(5) -0.239(10) 0.00(3) Uiso 1 d D . .
O200 O 0.1598(3) 0.2059(6) 0.3778(18) 0.050(3) Uani 1 d D . .
H201 H 0.1358(17) 0.210(9) 0.40(2) 0.061 Uiso 1 d D . .
H202 H 0.174(3) 0.236(9) 0.453(17) 0.061 Uiso 1 d D . .
N3 N 0.1853(3) 0.3504(6) 0.171(2) 0.044(4) Uani 1 d . . .
H3 H 0.1912 0.3500 0.2950 0.052 Uiso 1 calc R . .
N7 N 0.0902(4) 0.3051(7) 0.118(2) 0.049(4) Uani 1 d . . .
H7 H 0.0877 0.2992 0.2363 0.059 Uiso 1 calc R . .
N10 N 0.1076(3) 0.1527(7) 0.036(2) 0.046(4) Uani 1 d . . .
N16 N 0.1905(4) 0.1463(6) 0.041(2) 0.042(4) Uani 1 d . . .
H16 H 0.2163 0.1526 0.1151 0.050 Uiso 1 calc R . .
C1 C 0.2606(4) 0.3985(9) 0.177(2) 0.043(5) Uani 1 d . . .
H1A H 0.2614 0.4109 0.3047 0.052 Uiso 1 calc R . .
H1B H 0.2553 0.4499 0.1083 0.052 Uiso 1 calc R . .
C2 C 0.2267(4) 0.3375(9) 0.111(2) 0.036(4) Uani 1 d . . .
H2A H 0.2371 0.2825 0.1510 0.043 Uiso 1 calc R . .
H2B H 0.2215 0.3377 -0.0208 0.043 Uiso 1 calc R . .
C4 C 0.1665(4) 0.4326(8) 0.118(3) 0.049(5) Uani 1 d . . .
H4A H 0.1627 0.4383 -0.0136 0.059 Uiso 1 calc R . .
H4B H 0.1860 0.4757 0.1723 0.059 Uiso 1 calc R . .
C5 C 0.1231(4) 0.4463(9) 0.176(3) 0.058(6) Uani 1 d . . .
H5A H 0.1265 0.4348 0.3053 0.069 Uiso 1 calc R . .
H5B H 0.1156 0.5047 0.1581 0.069 Uiso 1 calc R . .
C6 C 0.0870(4) 0.3955(9) 0.079(3) 0.060(6) Uani 1 d . . .
H6A H 0.0611 0.4162 0.1119 0.072 Uiso 1 calc R . .
H6B H 0.0848 0.4037 -0.0510 0.072 Uiso 1 calc R . .
C8 C 0.0555(4) 0.2564(10) 0.012(3) 0.054(5) Uani 1 d . . .
H8A H 0.0485 0.2791 -0.1105 0.064 Uiso 1 calc R . .
H8B H 0.0307 0.2616 0.0673 0.064 Uiso 1 calc R . .
C9 C 0.0662(4) 0.1681(10) 0.001(3) 0.044(5) Uani 1 d . . .
C11 C 0.1225(4) 0.0753(8) 0.035(2) 0.034(4) Uani 1 d . . .
C12 C 0.0953(5) 0.0085(9) -0.013(3) 0.050(5) Uani 1 d . . .
H12 H 0.1061 -0.0451 -0.0176 0.060 Uiso 1 calc R . .
C13 C 0.0538(5) 0.0216(11) -0.052(3) 0.071(6) Uani 1 d . . .
H13 H 0.0354 -0.0226 -0.0884 0.085 Uiso 1 calc R . .
C14 C 0.0378(5) 0.1016(12) -0.039(3) 0.070(6) Uani 1 d . . .
H14 H 0.0087 0.1107 -0.0568 0.085 Uiso 1 calc R . .
C15 C 0.1700(4) 0.0691(9) 0.091(2) 0.041(4) Uani 1 d . . .
H15A H 0.1775 0.0606 0.2220 0.049 Uiso 1 calc R . .
H15B H 0.1802 0.0215 0.0318 0.049 Uiso 1 calc R . .
C17 C 0.1964(4) 0.1399(8) -0.152(2) 0.033(4) Uani 1 d . . .
H17A H 0.1939 0.1952 -0.2048 0.040 Uiso 1 calc R . .
H17B H 0.1736 0.1062 -0.2187 0.040 Uiso 1 calc R . .
O300 O 0.0436(4) 0.4062(8) 0.518(2) 0.104(6) Uani 1 d D . .
H301 H 0.0622 0.3702 0.5400 0.124 Uiso 1 d RD . .
H302 H 0.0206 0.3736 0.5610 0.124 Uiso 1 d RD . .
O400 O 0.0000 0.4875(11) 0.7500 0.094(7) Uani 1 d SD . .
H401 H -0.006(8) 0.5186(14) 0.662(4) 0.112 Uiso 1 d D . .
Cl1 Cl 0.07135(13) 0.2138(3) 0.5057(7) 0.0613(15) Uani 1 d . . .
Cl2 Cl 0.21210(13) 0.3486(2) -0.3759(7) 0.0569(15) Uani 1 d . . .

loop_
_atom_site_aniso_label
_atom_site_aniso_U_11
_atom_site_aniso_U_22
_atom_site_aniso_U_33
_atom_site_aniso_U_23
_atom_site_aniso_U_13
_atom_site_aniso_U_12
Ni 0.0381(10) 0.0296(11) 0.050(2) 0.0015(10) 0.0159(10) 0.0006(8)
O100 0.039(6) 0.052(7) 0.057(10) 0.021(7) 0.020(6) 0.002(5)
O200 0.060(6) 0.032(6) 0.065(11) 0.001(6) 0.026(7) -0.001(5)
N3 0.033(6) 0.025(7) 0.077(13) -0.003(7) 0.024(7) 0.000(5)
N7 0.048(7) 0.046(9) 0.062(13) -0.001(7) 0.029(8) 0.000(6)
N10 0.040(7) 0.026(7) 0.070(13) 0.002(7) 0.004(7) -0.003(5)
N16 0.044(7) 0.028(7) 0.054(13) -0.007(7) 0.008(7) 0.000(5)
C1 0.040(8) 0.042(9) 0.054(15) -0.007(8) 0.025(8) -0.006(6)
C2 0.039(7) 0.047(9) 0.023(13) -0.012(7) 0.010(8) -0.005(6)
C4 0.040(8) 0.029(8) 0.080(16) 0.013(9) 0.017(9) -0.009(6)
C5 0.047(9) 0.043(9) 0.092(18) -0.006(10) 0.035(10) 0.004(7)
C6 0.033(8) 0.043(10) 0.101(19) -0.018(10) 0.006(9) 0.005(7)
C8 0.033(7) 0.056(11) 0.076(17) -0.004(10) 0.023(9) 0.001(7)
C9 0.035(8) 0.056(11) 0.043(14) -0.006(9) 0.013(8) -0.008(7)
C11 0.047(8) 0.032(8) 0.031(13) -0.009(8) 0.027(8) -0.003(6)
C12 0.056(9) 0.030(8) 0.069(15) 0.013(8) 0.025(9) -0.007(7)
C13 0.060(11) 0.046(11) 0.11(2) -0.012(12) 0.035(12) -0.016(8)
C14 0.030(8) 0.106(16) 0.080(18) 0.030(13) 0.021(10) -0.006(9)
C15 0.058(10) 0.043(9) 0.023(13) 0.005(8) 0.013(9) 0.003(7)
C17 0.037(7) 0.030(8) 0.035(15) -0.009(8) 0.014(8) -0.009(6)
O300 0.095(10) 0.073(9) 0.151(17) 0.011(10) 0.042(11) 0.024(7)
O400 0.118(17) 0.061(12) 0.10(2) 0.000 0.018(17) 0.000
Cl1 0.055(2) 0.052(2) 0.082(5) -0.005(3) 0.025(2) -0.0031(19)
Cl2 0.070(3) 0.056(3) 0.046(4) -0.002(2) 0.014(2) -0.008(2)

loop_
_atom_type_symbol
_atom_type_description
_atom_type_scat_dispersion_real
_atom_type_scat_dispersion_imag
_atom_type_scat_source
C C 0.0033 0.0016 'International Tables Vol C Tables 4.2.6.8 and 6.1.1.4'
H H 0.0000 0.0000 'International Tables Vol C Tables 4.2.6.8 and 6.1.1.4'
N N 0.0061 0.0033 'International Tables Vol C Tables 4.2.6.8 and 6.1.1.4'
O O 0.0106 0.0060 'International Tables Vol C Tables 4.2.6.8 and 6.1.1.4'
Ni Ni 0.3393 1.1124 'International Tables Vol C Tables 4.2.6.8 and 6.1.1.4'
Cl Cl 0.1484 0.1585 'International Tables Vol C Tables 4.2.6.8 and 6.1.1.4'

loop_
_geom_angle_atom_site_label_1
_geom_angle_atom_site_label_2
_geom_angle_atom_site_label_3
_geom_angle
_geom_angle_site_symmetry_1
_geom_angle_site_symmetry_3
_geom_angle_publ_flag
N10 Ni N3 174.8(5) . . ?
N10 Ni N7 79.3(4) . . ?
N3 Ni N7 96.5(4) . . ?
N10 Ni O100 93.3(5) . . ?
N3 Ni O100 89.5(5) . . ?
N7 Ni O100 86.5(5) . . ?
N10 Ni O200 87.9(5) . . ?
N3 Ni O200 89.2(5) . . ?
N7 Ni O200 93.3(5) . . ?
O100 Ni O200 178.7(4) . . ?
N10 Ni N16 78.0(4) . . ?
N3 Ni N16 106.2(4) . . ?
N7 Ni N16 157.3(5) . . ?
O100 Ni N16 94.1(5) . . ?
O200 Ni N16 86.6(5) . . ?
Ni O100 H101 117(7) . . ?
Ni O100 H102 137(6) . . ?
H101 O100 H102 105(2) . . ?
Ni O200 H201 100(10) . . ?
Ni O200 H202 117(10) . . ?
H201 O200 H202 105(2) . . ?
C4 N3 C2 112.7(11) . . ?
C4 N3 Ni 116.5(9) . . ?
C2 N3 Ni 108.7(8) . . ?
C4 N3 H3 106.1 . . ?
C2 N3 H3 106.1 . . ?
Ni N3 H3 106.1 . . ?
C8 N7 C6 113.7(13) . . ?
C8 N7 Ni 108.3(9) . . ?
C6 N7 Ni 116.2(9) . . ?
C8 N7 H7 106.0 . . ?
C6 N7 H7 106.0 . . ?
Ni N7 H7 106.0 . . ?
C9 N10 C11 121.4(11) . . ?
C9 N10 Ni 118.5(9) . . ?
C11 N10 Ni 120.1(9) . . ?
C15 N16 C17 109.3(12) . . ?
C15 N16 Ni 104.3(8) . . ?
C17 N16 Ni 114.9(9) . . ?
C15 N16 H16 109.4 . . ?
C17 N16 H16 109.4 . . ?
Ni N16 H16 109.4 . . ?
C2 C1 C17 108.3(11) . 7 ?
C2 C1 H1A 110.0 . . ?
C17 C1 H1A 110.0 7 . ?
C2 C1 H1B 110.0 . . ?
C17 C1 H1B 110.0 7 . ?
H1A C1 H1B 108.4 . . ?
C1 C2 N3 116.8(11) . . ?
C1 C2 H2A 108.1 . . ?
N3 C2 H2A 108.1 . . ?
C1 C2 H2B 108.1 . . ?
N3 C2 H2B 108.1 . . ?
H2A C2 H2B 107.3 . . ?
N3 C4 C5 113.4(12) . . ?
N3 C4 H4A 108.9 . . ?
C5 C4 H4A 108.9 . . ?
N3 C4 H4B 108.9 . . ?
C5 C4 H4B 108.9 . . ?
H4A C4 H4B 107.7 . . ?
C6 C5 C4 116.3(15) . . ?
C6 C5 H5A 108.2 . . ?
C4 C5 H5A 108.2 . . ?
C6 C5 H5B 108.2 . . ?
C4 C5 H5B 108.2 . . ?
H5A C5 H5B 107.4 . . ?
N7 C6 C5 115.2(14) . . ?
N7 C6 H6A 108.5 . . ?
C5 C6 H6A 108.5 . . ?
N7 C6 H6B 108.5 . . ?
C5 C6 H6B 108.5 . . ?
H6A C6 H6B 107.5 . . ?
N7 C8 C9 112.6(12) . . ?
N7 C8 H8A 109.1 . . ?
C9 C8 H8A 109.1 . . ?
N7 C8 H8B 109.1 . . ?
C9 C8 H8B 109.1 . . ?
H8A C8 H8B 107.8 . . ?
N10 C9 C14 119.2(14) . . ?
N10 C9 C8 113.9(12) . . ?
C14 C9 C8 126.9(13) . . ?
N10 C11 C12 120.8(13) . . ?
N10 C11 C15 114.1(11) . . ?
C12 C11 C15 125.1(13) . . ?
C13 C12 C11 119.4(14) . . ?
C13 C12 H12 120.3 . . ?
C11 C12 H12 120.3 . . ?
C12 C13 C14 120.0(15) . . ?
C12 C13 H13 120.0 . . ?
C14 C13 H13 120.0 . . ?
C13 C14 C9 118.9(14) . . ?
C13 C14 H14 120.6 . . ?
C9 C14 H14 120.6 . . ?
N16 C15 C11 110.3(11) . . ?
N16 C15 H15A 109.6 . . ?
C11 C15 H15A 109.6 . . ?
N16 C15 H15B 109.6 . . ?
C11 C15 H15B 109.6 . . ?
H15A C15 H15B 108.1 . . ?
N16 C17 C1 115.0(13) . 7 ?
N16 C17 H17A 108.5 . . ?
C1 C17 H17A 108.5 7 . ?
N16 C17 H17B 108.5 . . ?
C1 C17 H17B 108.5 7 . ?
H17A C17 H17B 107.5 . . ?
H301 O300 H302 96.9 . . ?

loop_
_geom_bond_atom_site_label_1
_geom_bond_atom_site_label_2
_geom_bond_distance
_geom_bond_site_symmetry_2
_geom_bond_publ_flag
Ni N10 1.990(11) . ?
Ni N3 2.057(10) . ?
Ni N7 2.087(11) . ?
Ni O100 2.100(11) . ?
Ni O200 2.188(13) . ?
Ni N16 2.227(11) . ?
O100 H101 0.822(11) . ?
O100 H102 0.818(11) . ?
O200 H201 0.820(11) . ?
O200 H202 0.820(11) . ?
N3 C4 1.474(17) . ?
N3 C2 1.492(17) . ?
N3 H3 0.9100 . ?
N7 C8 1.462(18) . ?
N7 C6 1.48(2) . ?
N7 H7 0.9100 . ?
N10 C9 1.327(17) . ?
N10 C11 1.332(17) . ?
N16 C15 1.485(17) . ?
N16 C17 1.49(2) . ?
N16 H16 0.9100 . ?
C1 C2 1.478(18) . ?
C1 C17 1.554(18) 7 ?
C1 H1A 0.9700 . ?
C1 H1B 0.9700 . ?
C2 H2A 0.9700 . ?
C2 H2B 0.9700 . ?
C4 C5 1.551(19) . ?
C4 H4A 0.9700 . ?
C4 H4B 0.9700 . ?
C5 C6 1.49(2) . ?
C5 H5A 0.9700 . ?
C5 H5B 0.9700 . ?
C6 H6A 0.9700 . ?
C6 H6B 0.9700 . ?
C8 C9 1.46(2) . ?
C8 H8A 0.9700 . ?
C8 H8B 0.9700 . ?
C9 C14 1.40(2) . ?
C11 C12 1.386(19) . ?
C11 C15 1.506(19) . ?
C12 C13 1.33(2) . ?
C12 H12 0.9300 . ?
C13 C14 1.39(2) . ?
C13 H13 0.9300 . ?
C14 H14 0.9300 . ?
C15 H15A 0.9700 . ?
C15 H15B 0.9700 . ?
C17 C1 1.554(18) 7 ?
C17 H17A 0.9700 . ?
C17 H17B 0.9700 . ?
O300 H301 0.8245 . ?
O300 H302 1.0066 . ?
O400 H401 0.820(8) . ?
